data_7241464
loop_
_publ_author_name
'Santos, Isabel C.'
'Gama, Vasco'
'Raba\,ca, Sandra'
'Veiros, Lu\'is F.'
'Nogueira, Fernando'
'Paix\~ao, Jos\'e A.'
'Almeida, Manuel'

_publ_section_title
;
 Structural diversity in conducting bilayer salts (CNB-EDT-TTF)4A
;
_journal_name_full CrystEngComm
_journal_paper_doi 10.1039/D0CE01433H
_journal_year 2020
_chemical_formula_sum 'C26 H14 As0.5 F3 N2 S12'
_chemical_formula_weight 833.57
_space_group_crystal_system triclinic
_space_group_IT_number 2
_space_group_name_Hall '-P 1'
_space_group_name_H-M_alt 'P -1'
_atom_sites_solution_hydrogens geom
_audit_creation_method SHELXL-2014/7
_audit_update_record
;
2020-07-22 deposited with the CCDC.	2020-11-05 downloaded from the CCDC.
;
_cell_angle_alpha 90.457(6)
_cell_angle_beta 91.510(6)
_cell_angle_gamma 95.030(7)
_cell_formula_units_Z 1
_cell_length_a 4.8398(5)
_cell_length_b 5.8172(6)
_cell_length_c 28.1649(17)
_cell_measurement_reflns_used 641
_cell_measurement_temperature 150(2)
_cell_measurement_theta_max 20.74
_cell_measurement_theta_min 3.58
_cell_volume 789.59(13)
_computing_cell_refinement 'Bruker SAINT'
_computing_data_collection 'Bruker APEX2'
_computing_data_reduction 'Bruker SAINT'
_computing_structure_refinement 'SHELXL-2014/7 (Sheldrick, 2014)'
_computing_structure_solution 'SHELXS-97 (Sheldrick 2008)'
_diffrn_ambient_temperature 150(2)
_diffrn_measured_fraction_theta_full 0.985
_diffrn_measured_fraction_theta_max 0.985
_diffrn_measurement_device_type 'Bruker APEX-II CCD'
_diffrn_measurement_method '\f and \w scans'
_diffrn_radiation_type MoK\a
_diffrn_radiation_wavelength 0.71073
_diffrn_reflns_av_R_equivalents 0.0853
_diffrn_reflns_av_unetI/netI 0.1600
_diffrn_reflns_Laue_measured_fraction_full 0.985
_diffrn_reflns_Laue_measured_fraction_max 0.985
_diffrn_reflns_limit_h_max 3
_diffrn_reflns_limit_h_min -5
_diffrn_reflns_limit_k_max 7
_diffrn_reflns_limit_k_min -7
_diffrn_reflns_limit_l_max 34
_diffrn_reflns_limit_l_min -33
_diffrn_reflns_number 6264
_diffrn_reflns_point_group_measured_fraction_full 0.985
_diffrn_reflns_point_group_measured_fraction_max 0.985
_diffrn_reflns_theta_full 25.242
_diffrn_reflns_theta_max 25.679
_diffrn_reflns_theta_min 3.516
_exptl_absorpt_coefficient_mu 1.393
_exptl_absorpt_correction_T_max 0.962
_exptl_absorpt_correction_T_min 0.699
_exptl_absorpt_correction_type multi-scan
_exptl_absorpt_process_details sadabs
_exptl_crystal_colour brown
_exptl_crystal_density_diffrn 1.753
_exptl_crystal_description needle
_exptl_crystal_F_000 420
_exptl_crystal_size_max 0.200
_exptl_crystal_size_mid 0.040
_exptl_crystal_size_min 0.020
_refine_diff_density_max 0.681
_refine_diff_density_min -0.945
_refine_diff_density_rms 0.144
_refine_ls_extinction_method none
_refine_ls_goodness_of_fit_ref 1.044
_refine_ls_hydrogen_treatment constr
_refine_ls_matrix_type full
_refine_ls_number_parameters 208
_refine_ls_number_reflns 2939
_refine_ls_number_restraints 0
_refine_ls_restrained_S_all 1.044
_refine_ls_R_factor_all 0.1878
_refine_ls_R_factor_gt 0.0934
_refine_ls_shift/su_max 0.000
_refine_ls_shift/su_mean 0.000
_refine_ls_structure_factor_coef Fsqd
_refine_ls_weighting_details 'w=1/[\s^2^(Fo^2^)+(0.1162P)^2^] where P=(Fo^2^+2Fc^2^)/3'
_refine_ls_weighting_scheme calc
_refine_ls_wR_factor_gt 0.2207
_refine_ls_wR_factor_ref 0.2497
_reflns_Friedel_coverage 0.000
_reflns_number_gt 1504
_reflns_number_total 2939
_reflns_threshold_expression 'I > 2\s(I)'
_cod_data_source_file d0ce01433h2.cif
_cod_data_source_block '[D4AsF6]'
_cod_original_formula_sum 'C26 H14 As0.50 F3 N2 S12'
_cod_database_code 7241464
_shelx_shelxl_version_number 2014/7
_shelx_space_group_comment
;
The symmetry employed for this shelxl refinement is uniquely defined
by the following loop, which should always be used as a source of
symmetry information in preference to the above space-group names.
They are only intended as comments.
;
_shelx_estimated_absorpt_t_min 0.768
_shelx_estimated_absorpt_t_max 0.973

loop_
_space_group_symop_operation_xyz
'x, y, z'
'-x, -y, -z'

loop_
_atom_site_label
_atom_site_type_symbol
_atom_site_fract_x
_atom_site_fract_y
_atom_site_fract_z
_atom_site_U_iso_or_equiv
_atom_site_adp_type
_atom_site_occupancy
_atom_site_site_symmetry_order
_atom_site_calc_flag
_atom_site_refinement_flags_posn
_atom_site_refinement_flags_adp
_atom_site_refinement_flags_occupancy
_atom_site_disorder_assembly
_atom_site_disorder_group
As1 As 0.5000 1.0000 0.5000 0.127(3) Uani 0.5 2 d S . P . .
S6 S 0.5499(5) 0.4496(4) 0.14769(8) 0.0232(6) Uani 1 1 d . . . . .
S2 S -0.1680(6) 0.7187(4) 0.31377(10) 0.0383(8) Uani 1 1 d . . . . .
S1 S 0.0521(7) 0.2389(5) 0.37356(10) 0.0437(9) Uani 1 1 d . . . . .
S3 S 0.3657(5) 0.1700(4) 0.28752(9) 0.0295(7) Uani 1 1 d . . . . .
S4 S 0.1799(5) 0.5711(4) 0.23727(8) 0.0271(7) Uani 1 1 d . . . . .
S5 S 0.7215(5) 0.0403(4) 0.19900(8) 0.0244(7) Uani 1 1 d . . . . .
N1 N 1.4903(19) -0.2471(14) 0.0399(3) 0.035(2) Uani 1 1 d . . . . .
C3 C 0.131(2) 0.3293(16) 0.3169(3) 0.028(2) Uani 1 1 d . . . . .
C1 C -0.037(4) 0.518(3) 0.3972(5) 0.086(5) Uani 1 1 d . . . . .
H1A H -0.0976 0.4940 0.4302 0.103 Uiso 1 1 calc R U . . .
H1B H 0.1347 0.6241 0.3987 0.103 Uiso 1 1 calc R U . . .
C9 C 1.0434(18) -0.0454(15) 0.1231(3) 0.020(2) Uani 1 1 d . . . . .
H9 H 1.0949 -0.1785 0.1393 0.024 Uiso 1 1 calc R U . . .
C2 C -0.246(4) 0.631(2) 0.3719(5) 0.074(5) Uani 1 1 d . . . . .
H2A H -0.2853 0.7687 0.3906 0.089 Uiso 1 1 calc R U . . .
H2B H -0.4177 0.5253 0.3705 0.089 Uiso 1 1 calc R U . . .
C7 C 0.8646(19) 0.0939(14) 0.1434(3) 0.021(2) Uani 1 1 d . . . . .
C10 C 0.8787(18) 0.3382(15) 0.0744(3) 0.0190(14) Uani 1 1 d . . . . .
H10 H 0.8210 0.4679 0.0578 0.023 Uiso 1 1 calc R U . . .
C6 C 0.528(2) 0.2819(15) 0.1989(3) 0.022(2) Uani 1 1 d . . . . .
C11 C 1.1493(18) 0.0085(14) 0.0788(3) 0.019(2) Uani 1 1 d . . . . .
C4 C 0.042(2) 0.5162(16) 0.2942(3) 0.027(2) Uani 1 1 d . . . . .
C8 C 0.7778(18) 0.2853(15) 0.1193(3) 0.019(2) Uani 1 1 d . . . . .
C12 C 1.0632(17) 0.2005(15) 0.0543(3) 0.0190(14) Uani 1 1 d . . . . .
H12 H 1.1324 0.2357 0.0237 0.023 Uiso 1 1 calc R U . . .
C13 C 1.339(2) -0.1336(15) 0.0570(3) 0.024(2) Uani 1 1 d . . . . .
C5 C 0.376(2) 0.3335(15) 0.2362(3) 0.023(2) Uani 1 1 d . . . . .
F1 F 0.656(8) 0.757(4) 0.5035(7) 0.173(13) Uani 0.5 1 d . . P . .
F2 F 0.621(11) 0.989(7) 0.4528(10) 0.31(3) Uani 0.5 1 d . . P . .
F3 F 0.248(12) 0.803(8) 0.4897(12) 0.33(3) Uani 0.5 1 d . . P . .

loop_
_atom_site_aniso_label
_atom_site_aniso_U_11
_atom_site_aniso_U_22
_atom_site_aniso_U_33
_atom_site_aniso_U_23
_atom_site_aniso_U_13
_atom_site_aniso_U_12
As1 0.275(9) 0.069(3) 0.029(2) -0.009(2) 0.038(4) -0.029(5)
S6 0.0246(14) 0.0195(12) 0.0268(13) 0.0011(10) 0.0069(11) 0.0079(11)
S2 0.0409(18) 0.0287(15) 0.0473(18) -0.0044(12) 0.0174(14) 0.0091(13)
S1 0.062(2) 0.0400(17) 0.0315(16) 0.0052(13) 0.0198(15) 0.0084(15)
S3 0.0373(17) 0.0234(13) 0.0296(14) 0.0045(11) 0.0110(12) 0.0100(12)
S4 0.0312(16) 0.0226(13) 0.0290(14) 0.0011(11) 0.0108(12) 0.0074(11)
S5 0.0302(16) 0.0180(13) 0.0273(13) 0.0036(10) 0.0133(11) 0.0109(11)
N1 0.045(6) 0.027(5) 0.035(5) 0.008(4) 0.020(4) 0.016(4)
C3 0.031(6) 0.020(5) 0.032(6) -0.003(4) 0.014(5) -0.002(4)
C1 0.126(16) 0.089(12) 0.046(9) -0.023(8) 0.010(9) 0.024(11)
C9 0.025(6) 0.018(5) 0.020(5) 0.006(4) 0.007(4) 0.007(4)
C2 0.119(14) 0.057(9) 0.049(9) -0.006(7) 0.038(9) 0.014(9)
C7 0.026(6) 0.010(4) 0.025(5) 0.000(4) -0.002(4) -0.002(4)
C10 0.011(3) 0.022(4) 0.024(4) 0.003(3) 0.001(3) 0.000(3)
C6 0.025(6) 0.020(5) 0.021(5) 0.000(4) 0.003(4) -0.001(4)
C11 0.012(5) 0.016(5) 0.031(5) 0.000(4) 0.003(4) 0.003(4)
C4 0.027(6) 0.028(5) 0.027(5) 0.003(4) 0.013(4) 0.008(5)
C8 0.013(5) 0.019(5) 0.025(5) -0.007(4) 0.006(4) -0.001(4)
C12 0.011(3) 0.022(4) 0.024(4) 0.003(3) 0.001(3) 0.000(3)
C13 0.027(6) 0.018(5) 0.028(5) 0.005(4) 0.003(4) 0.002(4)
C5 0.029(6) 0.017(5) 0.026(5) -0.002(4) 0.008(4) 0.008(4)
F1 0.40(4) 0.065(13) 0.057(13) 0.007(10) 0.02(2) 0.04(2)
F2 0.60(8) 0.26(4) 0.10(2) -0.03(2) 0.10(3) 0.13(5)
F3 0.54(8) 0.24(4) 0.15(3) -0.01(3) -0.05(4) -0.24(5)

loop_
_atom_type_symbol
_atom_type_description
_atom_type_scat_dispersion_real
_atom_type_scat_dispersion_imag
_atom_type_scat_source
C C 0.0033 0.0016 'International Tables Vol C Tables 4.2.6.8 and 6.1.1.4'
H H 0.0000 0.0000 'International Tables Vol C Tables 4.2.6.8 and 6.1.1.4'
N N 0.0061 0.0033 'International Tables Vol C Tables 4.2.6.8 and 6.1.1.4'
F F 0.0171 0.0103 'International Tables Vol C Tables 4.2.6.8 and 6.1.1.4'
S S 0.1246 0.1234 'International Tables Vol C Tables 4.2.6.8 and 6.1.1.4'
As As 0.0499 2.0058 'International Tables Vol C Tables 4.2.6.8 and 6.1.1.4'

loop_
_geom_angle_atom_site_label_1
_geom_angle_atom_site_label_2
_geom_angle_atom_site_label_3
_geom_angle
_geom_angle_site_symmetry_1
_geom_angle_site_symmetry_3
_geom_angle_publ_flag
F2 As1 F2 180(4) 2_676 . ?
F2 As1 F3 96(2) 2_676 2_676 ?
F2 As1 F3 84(2) . 2_676 ?
F2 As1 F3 84(2) 2_676 . ?
F2 As1 F3 96(2) . . ?
F3 As1 F3 180.0 2_676 . ?
F2 As1 F1 78.5(17) 2_676 2_676 ?
F2 As1 F1 101.5(17) . 2_676 ?
F3 As1 F1 77(2) 2_676 2_676 ?
F3 As1 F1 103(2) . 2_676 ?
F2 As1 F1 101.5(17) 2_676 . ?
F2 As1 F1 78.5(17) . . ?
F3 As1 F1 103(2) 2_676 . ?
F3 As1 F1 77(2) . . ?
F1 As1 F1 180.00(3) 2_676 . ?
C8 S6 C6 95.5(4) . . ?
C4 S2 C2 103.6(6) . . ?
C3 S1 C1 97.5(6) . . ?
C5 S3 C3 96.1(4) . . ?
C5 S4 C4 95.9(4) . . ?
C7 S5 C6 95.3(4) . . ?
C4 C3 S1 127.0(7) . . ?
C4 C3 S3 117.5(7) . . ?
S1 C3 S3 115.4(6) . . ?
C2 C1 S1 117.4(11) . . ?
C2 C1 H1A 107.9 . . ?
S1 C1 H1A 107.9 . . ?
C2 C1 H1B 107.9 . . ?
S1 C1 H1B 107.9 . . ?
H1A C1 H1B 107.2 . . ?
C7 C9 C11 119.7(8) . . ?
C7 C9 H9 120.1 . . ?
C11 C9 H9 120.1 . . ?
C1 C2 S2 116.4(11) . . ?
C1 C2 H2A 108.2 . . ?
S2 C2 H2A 108.2 . . ?
C1 C2 H2B 108.2 . . ?
S2 C2 H2B 108.2 . . ?
H2A C2 H2B 107.3 . . ?
C9 C7 C8 120.9(8) . . ?
C9 C7 S5 123.0(7) . . ?
C8 C7 S5 116.0(7) . . ?
C12 C10 C8 119.5(8) . . ?
C12 C10 H10 120.3 . . ?
C8 C10 H10 120.3 . . ?
C5 C6 S6 122.8(7) . . ?
C5 C6 S5 121.6(7) . . ?
S6 C6 S5 115.6(5) . . ?
C9 C11 C12 119.7(8) . . ?
C9 C11 C13 120.8(8) . . ?
C12 C11 C13 119.5(8) . . ?
C3 C4 S2 129.8(7) . . ?
C3 C4 S4 115.6(7) . . ?
S2 C4 S4 114.5(5) . . ?
C10 C8 C7 119.7(8) . . ?
C10 C8 S6 122.8(7) . . ?
C7 C8 S6 117.5(7) . . ?
C10 C12 C11 120.4(8) . . ?
C10 C12 H12 119.8 . . ?
C11 C12 H12 119.8 . . ?
N1 C13 C11 179.6(10) . . ?
C6 C5 S3 122.1(7) . . ?
C6 C5 S4 122.9(7) . . ?
S3 C5 S4 114.9(5) . . ?

loop_
_geom_bond_atom_site_label_1
_geom_bond_atom_site_label_2
_geom_bond_distance
_geom_bond_site_symmetry_2
_geom_bond_publ_flag
As1 F2 1.47(3) 2_676 ?
As1 F2 1.47(3) . ?
As1 F3 1.62(4) 2_676 ?
As1 F3 1.62(4) . ?
As1 F1 1.66(2) 2_676 ?
As1 F1 1.66(2) . ?
S6 C8 1.728(8) . ?
S6 C6 1.748(9) . ?
S2 C4 1.719(9) . ?
S2 C2 1.761(12) . ?
S1 C3 1.725(10) . ?
S1 C1 1.839(15) . ?
S3 C5 1.736(9) . ?
S3 C3 1.748(9) . ?
S4 C5 1.744(9) . ?
S4 C4 1.774(9) . ?
S5 C7 1.749(9) . ?
S5 C6 1.755(9) . ?
N1 C13 1.141(11) . ?
C3 C4 1.362(13) . ?
C1 C2 1.43(2) . ?
C1 H1A 0.9900 . ?
C1 H1B 0.9900 . ?
C9 C7 1.368(12) . ?
C9 C11 1.391(11) . ?
C9 H9 0.9500 . ?
C2 H2A 0.9900 . ?
C2 H2B 0.9900 . ?
C7 C8 1.399(12) . ?
C10 C12 1.380(11) . ?
C10 C8 1.395(11) . ?
C10 H10 0.9500 . ?
C6 C5 1.347(12) . ?
C11 C12 1.405(11) . ?
C11 C13 1.435(12) . ?
C12 H12 0.9500 . ?
